data_7053171
loop_
_publ_author_name
'Giannini, Federico'
'Paul, Lydia E. H.'
'Furrer, Julien'
'Therrien, Bruno'
'S\"uss-Fink, Georg'

_publ_section_title
;
 Highly cytotoxic diruthenium trithiolato complexes of the type
 [(\h6-p-MeC6H4Pri)2Ru2(\m2-SR)3]+: synthesis, characterization, molecular
 structure and in vitro anticancer activity
;
_journal_issue 11
_journal_name_full 'New Journal of Chemistry'
_journal_page_first 3503
_journal_paper_doi 10.1039/c3nj00476g
_journal_volume 37
_journal_year 2013
_chemical_formula_moiety 'C41 H40 F9 Ru2 S3, Cl, C H2 Cl2'
_chemical_formula_sum 'C42 H42 Cl3 F9 Ru2 S3'
_chemical_formula_weight 1122.43
_chemical_name_systematic
;
?
;
_space_group_IT_number 14
_symmetry_cell_setting monoclinic
_symmetry_Int_Tables_number 14
_symmetry_space_group_name_Hall '-P 2ybc'
_symmetry_space_group_name_H-M 'P 1 21/c 1'
_atom_sites_solution_hydrogens geom
_atom_sites_solution_primary direct
_atom_sites_solution_secondary difmap
_audit_creation_method SHELXL-97
_cell_angle_alpha 90.00
_cell_angle_beta 94.607(11)
_cell_angle_gamma 90.00
_cell_formula_units_Z 4
_cell_length_a 13.2365(13)
_cell_length_b 19.4764(19)
_cell_length_c 17.2337(15)
_cell_measurement_reflns_used 8000
_cell_measurement_temperature 173(2)
_cell_measurement_theta_max 25.90
_cell_measurement_theta_min 2.10
_cell_volume 4428.5(7)
_computing_cell_refinement 'CELL (Stoe IPDS Software, 2000)'
_computing_data_collection 'EXPOSE (Stoe IPDS Software, 2000)'
_computing_data_reduction 'INTEGRATE (Stoe IPDS Software, 2000)'
_computing_molecular_graphics 'ORTEP (Farrugia, 1997)'
_computing_publication_material 'SHELXL-97 (Sheldrick, 1997)'
_computing_structure_refinement 'SHELXL-97 (Sheldrick, 1997)'
_computing_structure_solution 'SHELXS-97 (Sheldrick, 1990)'
_diffrn_ambient_temperature 173(2)
_diffrn_detector_area_resol_mean 0.81\%A
_diffrn_measured_fraction_theta_full 0.939
_diffrn_measured_fraction_theta_max 0.939
_diffrn_measurement_device_type 'STOE IPDS'
_diffrn_measurement_method 'phi oscillation'
_diffrn_radiation_monochromator graphite
_diffrn_radiation_source 'fine-focus sealed tube'
_diffrn_radiation_type MoK\a
_diffrn_radiation_wavelength 0.71073
_diffrn_reflns_av_R_equivalents 0.0699
_diffrn_reflns_av_sigmaI/netI 0.0775
_diffrn_reflns_limit_h_max 16
_diffrn_reflns_limit_h_min -16
_diffrn_reflns_limit_k_max 23
_diffrn_reflns_limit_k_min -24
_diffrn_reflns_limit_l_max 20
_diffrn_reflns_limit_l_min -20
_diffrn_reflns_number 34673
_diffrn_reflns_theta_full 26.09
_diffrn_reflns_theta_max 26.09
_diffrn_reflns_theta_min 2.28
_diffrn_standards_decay_% 0
_diffrn_standards_interval_time 0
_diffrn_standards_number 0
_exptl_absorpt_coefficient_mu 1.073
_exptl_absorpt_correction_type none
_exptl_crystal_colour red
_exptl_crystal_density_diffrn 1.683
_exptl_crystal_density_method 'not measured'
_exptl_crystal_description block
_exptl_crystal_F_000 2248
_exptl_crystal_size_max 0.19
_exptl_crystal_size_mid 0.15
_exptl_crystal_size_min 0.15
_refine_diff_density_max 0.740
_refine_diff_density_min -0.855
_refine_diff_density_rms 0.088
_refine_ls_extinction_method none
_refine_ls_goodness_of_fit_ref 0.844
_refine_ls_hydrogen_treatment constr
_refine_ls_matrix_type full
_refine_ls_number_parameters 537
_refine_ls_number_reflns 8248
_refine_ls_number_restraints 0
_refine_ls_restrained_S_all 0.844
_refine_ls_R_factor_all 0.0911
_refine_ls_R_factor_gt 0.0472
_refine_ls_shift/su_max 0.001
_refine_ls_shift/su_mean 0.000
_refine_ls_structure_factor_coef Fsqd
_refine_ls_weighting_details 'calc w=1/[\s^2^(Fo^2^)+(0.0727P)^2^] where P=(Fo^2^+2Fc^2^)/3'
_refine_ls_weighting_scheme calc
_refine_ls_wR_factor_gt 0.1129
_refine_ls_wR_factor_ref 0.1255
_reflns_number_gt 4556
_reflns_number_total 8248
_reflns_threshold_expression >2sigma(I)
_cod_data_source_file c3nj00476g.txt
_cod_data_source_block d:compound10
_cod_original_sg_symbol_H-M 'P 21/c'
_cod_database_code 7053171

loop_
_symmetry_equiv_pos_as_xyz
'x, y, z'
'-x, y+1/2, -z+1/2'
'-x, -y, -z'
'x, -y-1/2, z-1/2'

loop_
_atom_site_label
_atom_site_type_symbol
_atom_site_fract_x
_atom_site_fract_y
_atom_site_fract_z
_atom_site_U_iso_or_equiv
_atom_site_adp_type
_atom_site_occupancy
_atom_site_symmetry_multiplicity
_atom_site_calc_flag
_atom_site_refinement_flags
C1 C 0.5727(6) -0.0011(4) 0.6550(5) 0.080(2) Uani 1 1 d .
C2 C 0.6071(6) 0.0489(4) 0.6044(4) 0.077(2) Uani 1 1 d .
H2 H 0.5655 0.0862 0.5908 0.093 Uiso 1 1 calc R
C3 C 0.7006(6) 0.0446(4) 0.5740(4) 0.078(2) Uani 1 1 d .
H3 H 0.7193 0.0782 0.5396 0.094 Uiso 1 1 calc R
C4 C 0.7681(6) -0.0096(4) 0.5939(5) 0.084(2) Uani 1 1 d .
C5 C 0.7338(7) -0.0606(4) 0.6447(5) 0.089(3) Uani 1 1 d .
H5 H 0.7745 -0.0984 0.6578 0.107 Uiso 1 1 calc R
C6 C 0.6372(6) -0.0541(4) 0.6757(5) 0.083(2) Uani 1 1 d .
H6 H 0.6177 -0.0868 0.7109 0.099 Uiso 1 1 calc R
C7 C 0.4646(6) 0.0073(5) 0.6840(5) 0.093(2) Uani 1 1 d .
H7 H 0.4563 0.0554 0.6988 0.112 Uiso 1 1 calc R
C8 C 0.3898(7) -0.0076(7) 0.6170(7) 0.148(5) Uani 1 1 d .
H8A H 0.4030 -0.0522 0.5964 0.222 Uiso 1 1 calc R
H8B H 0.3957 0.0264 0.5772 0.222 Uiso 1 1 calc R
H8C H 0.3225 -0.0065 0.6340 0.222 Uiso 1 1 calc R
C9 C 0.4511(7) -0.0353(7) 0.7530(7) 0.152(5) Uani 1 1 d .
H9A H 0.3808 -0.0359 0.7630 0.228 Uiso 1 1 calc R
H9B H 0.4905 -0.0165 0.7972 0.228 Uiso 1 1 calc R
H9C H 0.4733 -0.0813 0.7437 0.228 Uiso 1 1 calc R
C10 C 0.8682(7) -0.0156(6) 0.5603(7) 0.130(4) Uani 1 1 d .
H10A H 0.8602 -0.0056 0.5056 0.195 Uiso 1 1 calc R
H10B H 0.8938 -0.0614 0.5679 0.195 Uiso 1 1 calc R
H10C H 0.9150 0.0164 0.5858 0.195 Uiso 1 1 calc R
C11 C 0.8542(5) 0.2407(3) 0.8832(4) 0.0644(17) Uani 1 1 d .
C12 C 0.9412(5) 0.2004(3) 0.8905(4) 0.0677(17) Uani 1 1 d .
H12 H 0.9961 0.2121 0.8626 0.081 Uiso 1 1 calc R
C13 C 0.9478(5) 0.1415(4) 0.9398(4) 0.0720(18) Uani 1 1 d .
H13 H 1.0066 0.1152 0.9429 0.086 Uiso 1 1 calc R
C14 C 0.8691(6) 0.1227(4) 0.9831(4) 0.0711(18) Uani 1 1 d .
C15 C 0.7779(5) 0.1614(3) 0.9727(4) 0.0687(17) Uani 1 1 d .
H15 H 0.7218 0.1475 0.9979 0.082 Uiso 1 1 calc R
C16 C 0.7706(5) 0.2197(3) 0.9258(4) 0.0664(17) Uani 1 1 d .
H16 H 0.7111 0.2452 0.9221 0.080 Uiso 1 1 calc R
C17 C 0.8434(8) 0.3055(4) 0.8327(5) 0.099(3) Uani 1 1 d .
H17 H 0.7725 0.3080 0.8116 0.119 Uiso 1 1 calc R
C18 C 0.8614(16) 0.3643(5) 0.8853(7) 0.231(10) Uani 1 1 d .
H18A H 0.9258 0.3591 0.9145 0.347 Uiso 1 1 calc R
H18B H 0.8087 0.3665 0.9204 0.347 Uiso 1 1 calc R
H18C H 0.8614 0.4059 0.8554 0.347 Uiso 1 1 calc R
C19 C 0.9066(7) 0.3054(4) 0.7656(5) 0.095(2) Uani 1 1 d .
H19A H 0.8856 0.3420 0.7308 0.142 Uiso 1 1 calc R
H19B H 0.8987 0.2623 0.7387 0.142 Uiso 1 1 calc R
H19C H 0.9765 0.3116 0.7838 0.142 Uiso 1 1 calc R
C20 C 0.8799(7) 0.0628(4) 1.0379(5) 0.098(3) Uani 1 1 d .
H20A H 0.8899 0.0216 1.0089 0.147 Uiso 1 1 calc R
H20B H 0.8197 0.0585 1.0650 0.147 Uiso 1 1 calc R
H20C H 0.9372 0.0701 1.0748 0.147 Uiso 1 1 calc R
C21 C 0.9689(4) 0.1086(3) 0.6977(4) 0.0557(15) Uani 1 1 d .
C22 C 0.9289(5) 0.1495(3) 0.6377(4) 0.0673(17) Uani 1 1 d .
H22 H 0.8598 0.1586 0.6330 0.081 Uiso 1 1 calc R
C23 C 0.9897(6) 0.1770(3) 0.5847(5) 0.081(2) Uani 1 1 d .
H23 H 0.9612 0.2044 0.5445 0.097 Uiso 1 1 calc R
C24 C 1.0908(7) 0.1646(4) 0.5905(6) 0.097(3) Uani 1 1 d .
H24 H 1.1313 0.1822 0.5535 0.116 Uiso 1 1 calc R
C25 C 1.1326(6) 0.1265(4) 0.6506(6) 0.095(3) Uani 1 1 d .
H25 H 1.2022 0.1188 0.6546 0.114 Uiso 1 1 calc R
C26 C 1.0748(5) 0.0987(3) 0.7058(5) 0.0685(18) Uani 1 1 d .
C27 C 1.1251(5) 0.0563(5) 0.7687(6) 0.089(2) Uani 1 1 d .
C28 C 0.5875(5) 0.1874(3) 0.7470(4) 0.0630(16) Uani 1 1 d .
C29 C 0.5298(5) 0.1635(4) 0.8031(5) 0.075(2) Uani 1 1 d .
H29 H 0.5577 0.1323 0.8396 0.090 Uiso 1 1 calc R
C30 C 0.4301(6) 0.1847(4) 0.8067(6) 0.096(3) Uani 1 1 d .
H30 H 0.3907 0.1663 0.8440 0.115 Uiso 1 1 calc R
C31 C 0.3912(6) 0.2318(5) 0.7562(6) 0.100(3) Uani 1 1 d .
H31 H 0.3248 0.2465 0.7594 0.120 Uiso 1 1 calc R
C32 C 0.4462(6) 0.2584(4) 0.7007(6) 0.095(3) Uani 1 1 d .
H32 H 0.4177 0.2913 0.6665 0.114 Uiso 1 1 calc R
C33 C 0.5461(5) 0.2364(3) 0.6945(5) 0.0727(19) Uani 1 1 d .
C34 C 0.6040(6) 0.2678(4) 0.6318(6) 0.088(2) Uani 1 1 d .
C35 C 0.7551(4) -0.0453(3) 0.8805(4) 0.0572(15) Uani 1 1 d .
C36 C 0.8282(5) -0.0830(3) 0.8461(4) 0.0700(18) Uani 1 1 d .
H36 H 0.8522 -0.0681 0.7997 0.084 Uiso 1 1 calc R
C37 C 0.8651(6) -0.1427(3) 0.8806(5) 0.087(2) Uani 1 1 d .
H37 H 0.9147 -0.1672 0.8571 0.104 Uiso 1 1 calc R
C38 C 0.8320(6) -0.1665(4) 0.9468(5) 0.083(2) Uani 1 1 d .
H38 H 0.8585 -0.2070 0.9687 0.099 Uiso 1 1 calc R
C39 C 0.7597(5) -0.1314(3) 0.9821(5) 0.0750(19) Uani 1 1 d .
H39 H 0.7374 -0.1472 1.0286 0.090 Uiso 1 1 calc R
C40 C 0.7191(5) -0.0712(3) 0.9480(4) 0.0665(17) Uani 1 1 d .
C41 C 0.6341(6) -0.0388(4) 0.9871(5) 0.084(2) Uani 1 1 d .
C42 C 0.4032(9) 0.2095(7) 0.4660(8) 0.150(4) Uani 1 1 d .
H42A H 0.4189 0.2548 0.4871 0.180 Uiso 1 1 calc R
H42B H 0.3486 0.2142 0.4254 0.180 Uiso 1 1 calc R
Cl1 Cl 1.17360(15) 0.22615(12) 0.37377(18) 0.1132(9) Uani 1 1 d .
Cl2 Cl 0.5099(2) 0.1760(2) 0.4262(3) 0.1663(14) Uani 1 1 d .
Cl3 Cl 0.3648(3) 0.1585(3) 0.5373(3) 0.213(2) Uani 1 1 d .
F1 F 1.1045(3) 0.0738(3) 0.8392(3) 0.1033(14) Uani 1 1 d .
F2 F 1.2262(4) 0.0596(4) 0.7700(5) 0.167(3) Uani 1 1 d .
F3 F 1.1023(5) -0.0096(3) 0.7633(3) 0.1235(19) Uani 1 1 d .
F4 F 0.5482(4) 0.3092(3) 0.5863(3) 0.126(2) Uani 1 1 d .
F5 F 0.6834(4) 0.3048(3) 0.6602(3) 0.1125(17) Uani 1 1 d .
F6 F 0.6400(4) 0.2214(3) 0.5858(3) 0.1065(15) Uani 1 1 d .
F7 F 0.5482(4) -0.0443(3) 0.9394(4) 0.127(2) Uani 1 1 d .
F8 F 0.6113(5) -0.0687(3) 1.0501(4) 0.158(3) Uani 1 1 d .
F9 F 0.6418(4) 0.0277(2) 0.9998(3) 0.1032(15) Uani 1 1 d .
Ru1 Ru 0.72302(4) 0.03980(2) 0.70192(3) 0.05397(15) Uani 1 1 d .
Ru2 Ru 0.81425(3) 0.13199(2) 0.85612(3) 0.04921(14) Uani 1 1 d .
S1 S 0.89046(10) 0.06304(7) 0.76048(9) 0.0502(3) Uani 1 1 d .
S2 S 0.71555(11) 0.15873(7) 0.73805(9) 0.0529(4) Uani 1 1 d .
S3 S 0.70431(11) 0.03279(7) 0.83802(9) 0.0536(4) Uani 1 1 d .

loop_
_atom_site_aniso_label
_atom_site_aniso_U_11
_atom_site_aniso_U_22
_atom_site_aniso_U_33
_atom_site_aniso_U_23
_atom_site_aniso_U_13
_atom_site_aniso_U_12
C1 0.074(4) 0.085(5) 0.076(6) -0.016(4) -0.013(4) -0.010(4)
C2 0.074(4) 0.093(5) 0.062(5) -0.010(4) -0.005(4) -0.002(4)
C3 0.101(6) 0.077(5) 0.054(5) -0.007(3) -0.006(4) -0.010(4)
C4 0.097(5) 0.085(5) 0.071(6) -0.034(4) 0.003(4) -0.011(4)
C5 0.117(6) 0.058(4) 0.088(6) -0.033(4) -0.020(5) 0.018(4)
C6 0.087(5) 0.073(5) 0.088(6) -0.022(4) 0.006(4) -0.029(4)
C7 0.073(5) 0.114(6) 0.091(7) -0.012(5) -0.005(4) -0.009(4)
C8 0.072(6) 0.210(13) 0.157(11) -0.021(9) -0.025(6) -0.005(7)
C9 0.086(6) 0.241(15) 0.130(11) 0.010(10) 0.015(6) -0.021(8)
C10 0.121(8) 0.154(9) 0.122(9) -0.071(7) 0.042(6) 0.005(7)
C11 0.094(5) 0.049(3) 0.051(4) -0.010(3) 0.011(3) -0.008(3)
C12 0.067(4) 0.076(4) 0.061(5) -0.012(3) 0.011(3) -0.023(3)
C13 0.069(4) 0.084(5) 0.062(5) -0.009(4) -0.003(3) -0.003(3)
C14 0.085(5) 0.075(4) 0.053(5) -0.007(3) 0.006(4) -0.005(4)
C15 0.080(4) 0.071(4) 0.058(5) -0.006(3) 0.020(3) -0.005(3)
C16 0.077(4) 0.060(4) 0.063(5) -0.009(3) 0.015(3) 0.008(3)
C17 0.156(8) 0.071(5) 0.070(6) -0.005(4) 0.015(5) -0.035(5)
C18 0.54(3) 0.070(6) 0.092(9) -0.014(6) 0.054(13) -0.084(11)
C19 0.118(6) 0.089(5) 0.078(6) 0.008(4) 0.016(5) -0.033(5)
C20 0.122(7) 0.095(6) 0.074(6) 0.021(4) -0.007(5) 0.000(5)
C21 0.062(3) 0.047(3) 0.060(4) -0.001(3) 0.021(3) -0.002(3)
C22 0.073(4) 0.066(4) 0.064(5) 0.003(3) 0.014(3) -0.003(3)
C23 0.114(6) 0.063(4) 0.070(5) 0.014(3) 0.030(4) -0.005(4)
C24 0.108(7) 0.066(5) 0.125(8) 0.006(5) 0.065(6) -0.010(4)
C25 0.079(5) 0.083(5) 0.131(8) 0.010(5) 0.055(5) 0.001(4)
C26 0.064(4) 0.062(4) 0.083(5) 0.000(3) 0.031(4) 0.004(3)
C27 0.062(4) 0.100(6) 0.108(8) 0.006(5) 0.029(4) 0.020(4)
C28 0.061(4) 0.047(3) 0.081(5) 0.006(3) 0.011(3) 0.002(3)
C29 0.068(4) 0.073(4) 0.085(6) 0.018(4) 0.022(4) 0.017(3)
C30 0.074(5) 0.090(5) 0.129(8) 0.019(5) 0.037(5) 0.016(4)
C31 0.070(5) 0.108(6) 0.125(8) -0.003(6) 0.020(5) 0.022(5)
C32 0.076(5) 0.092(5) 0.117(8) 0.017(5) 0.010(5) 0.027(4)
C33 0.068(4) 0.064(4) 0.086(6) 0.010(4) 0.006(4) 0.011(3)
C34 0.090(5) 0.079(5) 0.094(7) 0.023(5) 0.005(5) 0.019(5)
C35 0.060(3) 0.048(3) 0.065(4) 0.008(3) 0.014(3) -0.002(3)
C36 0.084(4) 0.051(3) 0.079(5) 0.013(3) 0.027(4) 0.010(3)
C37 0.100(5) 0.051(4) 0.113(7) 0.008(4) 0.032(5) 0.025(4)
C38 0.093(5) 0.057(4) 0.098(7) 0.014(4) 0.012(5) 0.009(4)
C39 0.084(5) 0.061(4) 0.083(5) 0.020(4) 0.021(4) -0.002(3)
C40 0.063(4) 0.057(3) 0.082(5) 0.011(3) 0.022(3) -0.002(3)
C41 0.078(5) 0.080(5) 0.097(7) 0.028(4) 0.028(4) -0.004(4)
C42 0.117(8) 0.191(12) 0.141(11) 0.026(9) 0.001(8) 0.017(8)
Cl1 0.0764(12) 0.0929(14) 0.172(3) -0.0373(15) 0.0189(14) 0.0166(10)
Cl2 0.118(2) 0.175(3) 0.202(4) -0.017(3) -0.013(2) -0.003(2)
Cl3 0.147(3) 0.312(6) 0.176(4) 0.041(4) 0.002(3) -0.013(3)
F1 0.082(3) 0.130(4) 0.097(4) 0.000(3) -0.001(3) 0.024(3)
F2 0.062(3) 0.238(8) 0.205(7) 0.069(6) 0.035(3) 0.040(4)
F3 0.163(5) 0.080(3) 0.128(5) 0.008(3) 0.011(4) 0.047(3)
F4 0.119(4) 0.130(4) 0.129(5) 0.070(4) 0.008(3) 0.036(3)
F5 0.102(3) 0.097(3) 0.139(5) 0.033(3) 0.013(3) -0.017(3)
F6 0.127(4) 0.112(4) 0.083(4) 0.027(3) 0.023(3) 0.017(3)
F7 0.072(3) 0.147(5) 0.168(6) -0.016(4) 0.039(3) -0.008(3)
F8 0.192(6) 0.145(5) 0.154(6) 0.079(4) 0.119(5) 0.058(4)
F9 0.110(3) 0.087(3) 0.122(4) 0.000(3) 0.063(3) 0.007(2)
Ru1 0.0573(3) 0.0481(3) 0.0562(3) -0.0014(2) 0.0024(2) -0.0023(2)
Ru2 0.0527(2) 0.0481(2) 0.0479(3) 0.0000(2) 0.0109(2) -0.0007(2)
S1 0.0522(7) 0.0489(7) 0.0505(10) 0.0019(6) 0.0109(6) 0.0006(6)
S2 0.0562(8) 0.0472(7) 0.0560(10) 0.0043(6) 0.0080(7) 0.0030(6)
S3 0.0523(7) 0.0473(7) 0.0625(10) 0.0069(7) 0.0129(7) 0.0001(6)

loop_
_atom_type_symbol
_atom_type_description
_atom_type_scat_dispersion_real
_atom_type_scat_dispersion_imag
_atom_type_scat_source
C C 0.0033 0.0016 'International Tables Vol C Tables 4.2.6.8 and 6.1.1.4'
H H 0.0000 0.0000 'International Tables Vol C Tables 4.2.6.8 and 6.1.1.4'
Cl Cl 0.1484 0.1585 'International Tables Vol C Tables 4.2.6.8 and 6.1.1.4'
F F 0.0171 0.0103 'International Tables Vol C Tables 4.2.6.8 and 6.1.1.4'
Ru Ru -1.2594 0.8363 'International Tables Vol C Tables 4.2.6.8 and 6.1.1.4'
S S 0.1246 0.1234 'International Tables Vol C Tables 4.2.6.8 and 6.1.1.4'

loop_
_geom_angle_atom_site_label_1
_geom_angle_atom_site_label_2
_geom_angle_atom_site_label_3
_geom_angle
C6 C1 C2 117.2(7)
C6 C1 C7 124.3(8)
C2 C1 C7 118.5(8)
C6 C1 Ru1 69.9(4)
C2 C1 Ru1 69.8(4)
C7 C1 Ru1 131.2(5)
C3 C2 C1 122.4(8)
C3 C2 Ru1 72.1(4)
C1 C2 Ru1 73.1(4)
C3 C2 H2 118.8
C1 C2 H2 118.8
Ru1 C2 H2 128.3
C2 C3 C4 121.5(8)
C2 C3 Ru1 71.1(5)
C4 C3 Ru1 72.1(4)
C2 C3 H3 119.2
C4 C3 H3 119.2
Ru1 C3 H3 130.2
C3 C4 C5 116.5(7)
C3 C4 C10 122.0(9)
C5 C4 C10 121.5(9)
C3 C4 Ru1 70.8(4)
C5 C4 Ru1 70.5(4)
C10 C4 Ru1 131.8(6)
C4 C5 C6 120.6(7)
C4 C5 Ru1 72.0(4)
C6 C5 Ru1 70.2(4)
C4 C5 H5 119.7
C6 C5 H5 119.7
Ru1 C5 H5 130.7
C1 C6 C5 121.7(8)
C1 C6 Ru1 74.0(4)
C5 C6 Ru1 71.6(4)
C1 C6 H6 119.1
C5 C6 H6 119.1
Ru1 C6 H6 127.3
C9 C7 C8 113.7(9)
C9 C7 C1 111.9(8)
C8 C7 C1 107.4(8)
C9 C7 H7 107.9
C8 C7 H7 107.9
C1 C7 H7 107.9
C7 C8 H8A 109.5
C7 C8 H8B 109.5
H8A C8 H8B 109.5
C7 C8 H8C 109.5
H8A C8 H8C 109.5
H8B C8 H8C 109.5
C7 C9 H9A 109.5
C7 C9 H9B 109.5
H9A C9 H9B 109.5
C7 C9 H9C 109.5
H9A C9 H9C 109.5
H9B C9 H9C 109.5
C4 C10 H10A 109.5
C4 C10 H10B 109.5
H10A C10 H10B 109.5
C4 C10 H10C 109.5
H10A C10 H10C 109.5
H10B C10 H10C 109.5
C12 C11 C16 117.4(6)
C12 C11 C17 123.7(7)
C16 C11 C17 119.0(7)
C12 C11 Ru2 70.3(3)
C16 C11 Ru2 69.8(3)
C17 C11 Ru2 130.9(5)
C11 C12 C13 121.2(6)
C11 C12 Ru2 73.0(4)
C13 C12 Ru2 71.4(4)
C11 C12 H12 119.4
C13 C12 H12 119.4
Ru2 C12 H12 128.6
C14 C13 C12 121.6(7)
C14 C13 Ru2 74.3(4)
C12 C13 Ru2 70.7(4)
C14 C13 H13 119.2
C12 C13 H13 119.2
Ru2 C13 H13 128.0
C13 C14 C15 117.5(7)
C13 C14 C20 120.5(7)
C15 C14 C20 121.9(7)
C13 C14 Ru2 69.7(4)
C15 C14 Ru2 68.4(4)
C20 C14 Ru2 132.8(5)
C16 C15 C14 121.5(7)
C16 C15 Ru2 71.9(4)
C14 C15 Ru2 74.2(4)
C16 C15 H15 119.2
C14 C15 H15 119.2
Ru2 C15 H15 126.6
C15 C16 C11 120.6(6)
C15 C16 Ru2 71.0(4)
C11 C16 Ru2 72.2(3)
C15 C16 H16 119.7
C11 C16 H16 119.7
Ru2 C16 H16 129.6
C18 C17 C19 114.2(9)
C18 C17 C11 106.8(8)
C19 C17 C11 114.1(8)
C18 C17 H17 107.1
C19 C17 H17 107.1
C11 C17 H17 107.1
C17 C18 H18A 109.5
C17 C18 H18B 109.5
H18A C18 H18B 109.5
C17 C18 H18C 109.5
H18A C18 H18C 109.5
H18B C18 H18C 109.5
C17 C19 H19A 109.5
C17 C19 H19B 109.5
H19A C19 H19B 109.5
C17 C19 H19C 109.5
H19A C19 H19C 109.5
H19B C19 H19C 109.5
C14 C20 H20A 109.5
C14 C20 H20B 109.5
H20A C20 H20B 109.5
C14 C20 H20C 109.5
H20A C20 H20C 109.5
H20B C20 H20C 109.5
C22 C21 C26 118.2(6)
C22 C21 S1 122.2(5)
C26 C21 S1 119.4(5)
C23 C22 C21 121.0(7)
C23 C22 H22 119.5
C21 C22 H22 119.5
C24 C23 C22 120.6(8)
C24 C23 H23 119.7
C22 C23 H23 119.7
C25 C24 C23 119.6(7)
C25 C24 H24 120.2
C23 C24 H24 120.2
C24 C25 C26 121.8(7)
C24 C25 H25 119.1
C26 C25 H25 119.1
C25 C26 C21 118.6(7)
C25 C26 C27 118.9(7)
C21 C26 C27 122.4(6)
F1 C27 F3 104.7(7)
F1 C27 F2 104.7(8)
F3 C27 F2 105.8(7)
F1 C27 C26 114.8(6)
F3 C27 C26 113.8(8)
F2 C27 C26 112.1(7)
C29 C28 C33 118.7(6)
C29 C28 S2 122.7(5)
C33 C28 S2 118.6(5)
C28 C29 C30 121.4(7)
C28 C29 H29 119.3
C30 C29 H29 119.3
C31 C30 C29 119.4(8)
C31 C30 H30 120.3
C29 C30 H30 120.3
C30 C31 C32 121.5(8)
C30 C31 H31 119.2
C32 C31 H31 119.2
C31 C32 C33 120.1(8)
C31 C32 H32 120.0
C33 C32 H32 120.0
C28 C33 C32 118.9(7)
C28 C33 C34 123.2(6)
C32 C33 C34 117.9(7)
F4 C34 F6 106.0(8)
F4 C34 F5 106.1(7)
F6 C34 F5 106.2(7)
F4 C34 C33 112.6(7)
F6 C34 C33 112.5(7)
F5 C34 C33 112.8(7)
C36 C35 C40 117.7(6)
C36 C35 S3 121.8(5)
C40 C35 S3 120.5(5)
C37 C36 C35 119.9(7)
C37 C36 H36 120.1
C35 C36 H36 120.1
C38 C37 C36 122.1(7)
C38 C37 H37 118.9
C36 C37 H37 118.9
C37 C38 C39 119.8(7)
C37 C38 H38 120.1
C39 C38 H38 120.1
C38 C39 C40 119.6(7)
C38 C39 H39 120.2
C40 C39 H39 120.2
C35 C40 C39 120.7(6)
C35 C40 C41 123.1(6)
C39 C40 C41 116.2(6)
F8 C41 F9 108.9(8)
F8 C41 F7 103.6(7)
F9 C41 F7 103.2(6)
F8 C41 C40 115.2(6)
F9 C41 C40 116.0(6)
F7 C41 C40 108.6(7)
Cl3 C42 Cl2 111.5(7)
Cl3 C42 H42A 109.3
Cl2 C42 H42A 109.3
Cl3 C42 H42B 109.3
Cl2 C42 H42B 109.3
H42A C42 H42B 108.0
C6 Ru1 C2 65.7(3)
C6 Ru1 C5 38.1(3)
C2 Ru1 C5 78.1(3)
C6 Ru1 C3 78.6(3)
C2 Ru1 C3 36.7(3)
C5 Ru1 C3 66.2(3)
C6 Ru1 C4 68.5(3)
C2 Ru1 C4 67.1(3)
C5 Ru1 C4 37.5(3)
C3 Ru1 C4 37.1(3)
C6 Ru1 C1 36.1(3)
C2 Ru1 C1 37.1(3)
C5 Ru1 C1 67.0(3)
C3 Ru1 C1 66.9(3)
C4 Ru1 C1 80.4(3)
C6 Ru1 S3 93.6(2)
C2 Ru1 S3 129.7(2)
C5 Ru1 S3 114.0(3)
C3 Ru1 S3 166.3(2)
C4 Ru1 S3 149.0(3)
C1 Ru1 S3 100.1(2)
C6 Ru1 S2 146.2(2)
C2 Ru1 S2 94.6(2)
C5 Ru1 S2 168.1(3)
C3 Ru1 S2 102.3(2)
C4 Ru1 S2 130.9(2)
C1 Ru1 S2 112.6(2)
S3 Ru1 S2 77.90(5)
C6 Ru1 S1 133.8(2)
C2 Ru1 S1 150.8(2)
C5 Ru1 S1 105.4(2)
C3 Ru1 S1 117.2(2)
C4 Ru1 S1 97.6(2)
C1 Ru1 S1 169.7(2)
S3 Ru1 S1 76.27(5)
S2 Ru1 S1 76.43(5)
C15 Ru2 C12 79.2(3)
C15 Ru2 C16 37.1(2)
C12 Ru2 C16 66.9(3)
C15 Ru2 C13 66.3(3)
C12 Ru2 C13 38.0(3)
C16 Ru2 C13 78.9(3)
C15 Ru2 C11 67.8(2)
C12 Ru2 C11 36.7(2)
C16 Ru2 C11 37.9(2)
C13 Ru2 C11 67.4(3)
C15 Ru2 C14 37.3(3)
C12 Ru2 C14 66.8(3)
C16 Ru2 C14 67.0(3)
C13 Ru2 C14 36.0(3)
C11 Ru2 C14 79.6(2)
C15 Ru2 S2 125.62(19)
C12 Ru2 S2 117.0(2)
C16 Ru2 S2 98.46(19)
C13 Ru2 S2 153.9(2)
C11 Ru2 S2 94.36(18)
C14 Ru2 S2 162.92(19)
C15 Ru2 S1 155.86(19)
C12 Ru2 S1 99.77(19)
C16 Ru2 S1 162.26(18)
C13 Ru2 S1 97.9(2)
C11 Ru2 S1 124.68(18)
C14 Ru2 S1 119.95(19)
S2 Ru2 S1 76.64(5)
C15 Ru2 S3 98.82(18)
C12 Ru2 S3 163.8(2)
C16 Ru2 S3 120.65(18)
C13 Ru2 S3 126.5(2)
C11 Ru2 S3 156.43(19)
C14 Ru2 S3 101.77(18)
S2 Ru2 S3 77.42(5)
S1 Ru2 S3 75.38(5)
C21 S1 Ru1 113.5(2)
C21 S1 Ru2 115.54(19)
Ru1 S1 Ru2 88.26(5)
C28 S2 Ru2 116.7(2)
C28 S2 Ru1 112.3(2)
Ru2 S2 Ru1 88.82(5)
C35 S3 Ru1 112.6(2)
C35 S3 Ru2 114.9(2)
Ru1 S3 Ru2 88.41(5)

loop_
_geom_bond_atom_site_label_1
_geom_bond_atom_site_label_2
_geom_bond_distance
C1 C6 1.369(11)
C1 C2 1.407(11)
C1 C7 1.563(11)
C1 Ru1 2.233(7)
C2 C3 1.385(11)
C2 Ru1 2.190(7)
C2 H2 0.9300
C3 C4 1.407(11)
C3 Ru1 2.203(7)
C3 H3 0.9300
C4 C5 1.421(12)
C4 C10 1.492(12)
C4 Ru1 2.220(8)
C5 C6 1.431(11)
C5 Ru1 2.200(6)
C5 H5 0.9300
C6 Ru1 2.181(6)
C6 H6 0.9300
C7 C9 1.471(14)
C7 C8 1.489(12)
C7 H7 0.9800
C8 H8A 0.9600
C8 H8B 0.9600
C8 H8C 0.9600
C9 H9A 0.9600
C9 H9B 0.9600
C9 H9C 0.9600
C10 H10A 0.9600
C10 H10B 0.9600
C10 H10C 0.9600
C11 C12 1.391(9)
C11 C16 1.436(9)
C11 C17 1.534(10)
C11 Ru2 2.223(6)
C12 C13 1.427(10)
C12 Ru2 2.189(6)
C12 H12 0.9300
C13 C14 1.379(10)
C13 Ru2 2.198(7)
C13 H13 0.9300
C14 C15 1.422(10)
C14 C20 1.501(10)
C14 Ru2 2.257(7)
C15 C16 1.392(9)
C15 Ru2 2.181(7)
C15 H15 0.9300
C16 Ru2 2.192(6)
C16 H16 0.9300
C17 C18 1.468(12)
C17 C19 1.481(12)
C17 H17 0.9800
C18 H18A 0.9600
C18 H18B 0.9600
C18 H18C 0.9600
C19 H19A 0.9600
C19 H19B 0.9600
C19 H19C 0.9600
C20 H20A 0.9600
C20 H20B 0.9600
C20 H20C 0.9600
C21 C22 1.376(9)
C21 C26 1.411(8)
C21 S1 1.794(6)
C22 C23 1.372(9)
C22 H22 0.9300
C23 C24 1.357(11)
C23 H23 0.9300
C24 C25 1.356(12)
C24 H24 0.9300
C25 C26 1.380(10)
C25 H25 0.9300
C26 C27 1.478(11)
C27 F1 1.311(10)
C27 F3 1.319(10)
C27 F2 1.337(8)
C28 C29 1.360(9)
C28 C33 1.397(9)
C28 S2 1.803(6)
C29 C30 1.389(9)
C29 H29 0.9300
C30 C31 1.340(12)
C30 H30 0.9300
C31 C32 1.351(12)
C31 H31 0.9300
C32 C33 1.403(10)
C32 H32 0.9300
C33 C34 1.504(11)
C34 F4 1.311(8)
C34 F6 1.317(10)
C34 F5 1.333(9)
C35 C36 1.385(9)
C35 C40 1.387(9)
C35 S3 1.795(6)
C36 C37 1.377(9)
C36 H36 0.9300
C37 C38 1.338(11)
C37 H37 0.9300
C38 C39 1.359(10)
C38 H38 0.9300
C39 C40 1.399(9)
C39 H39 0.9300
C40 C41 1.497(10)
C41 F8 1.288(9)
C41 F9 1.317(9)
C41 F7 1.351(10)
C42 Cl3 1.688(13)
C42 Cl2 1.745(12)
C42 H42A 0.9700
C42 H42B 0.9700
Ru1 S3 2.3821(17)
Ru1 S2 2.4028(15)
Ru1 S1 2.4033(15)
Ru2 S2 2.3857(16)
Ru2 S1 2.4093(15)
Ru2 S3 2.4239(15)

loop_
_geom_torsion_atom_site_label_1
_geom_torsion_atom_site_label_2
_geom_torsion_atom_site_label_3
_geom_torsion_atom_site_label_4
_geom_torsion
C6 C1 C2 C3 2.1(11)
C7 C1 C2 C3 -178.1(7)
Ru1 C1 C2 C3 55.1(6)
C6 C1 C2 Ru1 -53.0(6)
C7 C1 C2 Ru1 126.8(7)
C1 C2 C3 C4 -1.7(11)
Ru1 C2 C3 C4 53.8(6)
C1 C2 C3 Ru1 -55.5(6)
C2 C3 C4 C5 1.9(10)
Ru1 C3 C4 C5 55.3(6)
C2 C3 C4 C10 178.8(7)
Ru1 C3 C4 C10 -127.9(7)
C2 C3 C4 Ru1 -53.4(6)
C3 C4 C5 C6 -2.7(10)
C10 C4 C5 C6 -179.5(7)
Ru1 C4 C5 C6 52.8(6)
C3 C4 C5 Ru1 -55.5(6)
C10 C4 C5 Ru1 127.7(7)
C2 C1 C6 C5 -2.8(10)
C7 C1 C6 C5 177.4(7)
Ru1 C1 C6 C5 -55.8(6)
C2 C1 C6 Ru1 53.0(6)
C7 C1 C6 Ru1 -126.8(7)
C4 C5 C6 C1 3.3(11)
Ru1 C5 C6 C1 56.9(6)
C4 C5 C6 Ru1 -53.6(6)
C6 C1 C7 C9 17.1(12)
C2 C1 C7 C9 -162.7(8)
Ru1 C1 C7 C9 -75.4(11)
C6 C1 C7 C8 -108.4(10)
C2 C1 C7 C8 71.8(10)
Ru1 C1 C7 C8 159.1(8)
C16 C11 C12 C13 -1.5(9)
C17 C11 C12 C13 178.5(6)
Ru2 C11 C12 C13 -54.9(6)
C16 C11 C12 Ru2 53.3(5)
C17 C11 C12 Ru2 -126.7(6)
C11 C12 C13 C14 -0.9(10)
Ru2 C12 C13 C14 -56.5(6)
C11 C12 C13 Ru2 55.6(6)
C12 C13 C14 C15 4.3(10)
Ru2 C13 C14 C15 -50.5(6)
C12 C13 C14 C20 -176.7(7)
Ru2 C13 C14 C20 128.5(7)
C12 C13 C14 Ru2 54.8(6)
C13 C14 C15 C16 -5.3(10)
C20 C14 C15 C16 175.6(7)
Ru2 C14 C15 C16 -56.5(6)
C13 C14 C15 Ru2 51.1(6)
C20 C14 C15 Ru2 -127.9(7)
C14 C15 C16 C11 3.0(10)
Ru2 C15 C16 C11 -54.6(6)
C14 C15 C16 Ru2 57.6(6)
C12 C11 C16 C15 0.5(10)
C17 C11 C16 C15 -179.5(6)
Ru2 C11 C16 C15 54.0(6)
C12 C11 C16 Ru2 -53.5(5)
C17 C11 C16 Ru2 126.5(6)
C12 C11 C17 C18 -99.6(12)
C16 C11 C17 C18 80.4(12)
Ru2 C11 C17 C18 168.1(10)
C12 C11 C17 C19 27.6(10)
C16 C11 C17 C19 -152.4(7)
Ru2 C11 C17 C19 -64.7(10)
C26 C21 C22 C23 3.3(10)
S1 C21 C22 C23 -171.9(5)
C21 C22 C23 C24 -0.2(11)
C22 C23 C24 C25 -2.1(13)
C23 C24 C25 C26 1.1(14)
C24 C25 C26 C21 2.1(12)
C24 C25 C26 C27 178.6(8)
C22 C21 C26 C25 -4.2(10)
S1 C21 C26 C25 171.2(6)
C22 C21 C26 C27 179.4(7)
S1 C21 C26 C27 -5.3(10)
C25 C26 C27 F1 129.3(8)
C21 C26 C27 F1 -54.3(10)
C25 C26 C27 F3 -110.1(8)
C21 C26 C27 F3 66.4(10)
C25 C26 C27 F2 9.9(12)
C21 C26 C27 F2 -173.6(7)
C33 C28 C29 C30 2.7(12)
S2 C28 C29 C30 -177.6(6)
C28 C29 C30 C31 -2.9(14)
C29 C30 C31 C32 1.2(15)
C30 C31 C32 C33 0.5(15)
C29 C28 C33 C32 -1.0(11)
S2 C28 C33 C32 179.4(6)
C29 C28 C33 C34 178.2(8)
S2 C28 C33 C34 -1.5(10)
C31 C32 C33 C28 -0.7(13)
C31 C32 C33 C34 -179.8(9)
C28 C33 C34 F4 175.8(7)
C32 C33 C34 F4 -5.0(12)
C28 C33 C34 F6 56.1(11)
C32 C33 C34 F6 -124.7(8)
C28 C33 C34 F5 -64.1(10)
C32 C33 C34 F5 115.1(8)
C40 C35 C36 C37 -2.4(10)
S3 C35 C36 C37 -180.0(6)
C35 C36 C37 C38 0.7(12)
C36 C37 C38 C39 0.0(13)
C37 C38 C39 C40 1.2(12)
C36 C35 C40 C39 3.5(10)
S3 C35 C40 C39 -178.8(5)
C36 C35 C40 C41 -174.6(7)
S3 C35 C40 C41 3.1(10)
C38 C39 C40 C35 -3.0(11)
C38 C39 C40 C41 175.2(7)
C35 C40 C41 F8 -178.7(8)
C39 C40 C41 F8 3.1(11)
C35 C40 C41 F9 -49.9(11)
C39 C40 C41 F9 131.9(7)
C35 C40 C41 F7 65.7(9)
C39 C40 C41 F7 -112.5(7)
C1 C6 Ru1 C2 -30.0(5)
C5 C6 Ru1 C2 102.1(6)
C1 C6 Ru1 C5 -132.2(8)
C1 C6 Ru1 C3 -66.3(5)
C5 C6 Ru1 C3 65.8(5)
C1 C6 Ru1 C4 -103.7(6)
C5 C6 Ru1 C4 28.5(5)
C5 C6 Ru1 C1 132.2(8)
C1 C6 Ru1 S3 102.4(5)
C5 C6 Ru1 S3 -125.5(5)
C1 C6 Ru1 S2 28.9(7)
C5 C6 Ru1 S2 161.1(4)
C1 C6 Ru1 S1 176.7(4)
C5 C6 Ru1 S1 -51.1(6)
C3 C2 Ru1 C6 -104.1(5)
C1 C2 Ru1 C6 29.3(5)
C3 C2 Ru1 C5 -66.0(5)
C1 C2 Ru1 C5 67.4(5)
C1 C2 Ru1 C3 133.4(7)
C3 C2 Ru1 C4 -28.3(5)
C1 C2 Ru1 C4 105.1(5)
C3 C2 Ru1 C1 -133.4(7)
C3 C2 Ru1 S3 -177.4(3)
C1 C2 Ru1 S3 -44.0(5)
C3 C2 Ru1 S2 104.5(4)
C1 C2 Ru1 S2 -122.1(4)
C3 C2 Ru1 S1 34.3(7)
C1 C2 Ru1 S1 167.6(4)
C4 C5 Ru1 C6 133.2(7)
C4 C5 Ru1 C2 67.7(5)
C6 C5 Ru1 C2 -65.5(5)
C4 C5 Ru1 C3 31.0(5)
C6 C5 Ru1 C3 -102.2(5)
C6 C5 Ru1 C4 -133.2(7)
C4 C5 Ru1 C1 104.9(5)
C6 C5 Ru1 C1 -28.3(5)
C4 C5 Ru1 S3 -164.0(4)
C6 C5 Ru1 S3 62.8(5)
C4 C5 Ru1 S2 14.7(14)
C6 C5 Ru1 S2 -118.5(11)
C4 C5 Ru1 S1 -82.4(5)
C6 C5 Ru1 S1 144.4(5)
C2 C3 Ru1 C6 64.4(5)
C4 C3 Ru1 C6 -69.3(5)
C4 C3 Ru1 C2 -133.7(7)
C2 C3 Ru1 C5 102.4(5)
C4 C3 Ru1 C5 -31.3(5)
C2 C3 Ru1 C4 133.7(7)
C2 C3 Ru1 C1 28.5(5)
C4 C3 Ru1 C1 -105.2(5)
C2 C3 Ru1 S3 8.5(11)
C4 C3 Ru1 S3 -125.2(8)
C2 C3 Ru1 S2 -81.0(4)
C4 C3 Ru1 S2 145.3(4)
C2 C3 Ru1 S1 -162.0(4)
C4 C3 Ru1 S1 64.3(5)
C3 C4 Ru1 C6 99.7(5)
C5 C4 Ru1 C6 -28.9(5)
C10 C4 Ru1 C6 -144.1(11)
C3 C4 Ru1 C2 28.0(4)
C5 C4 Ru1 C2 -100.6(5)
C10 C4 Ru1 C2 144.2(11)
C3 C4 Ru1 C5 128.6(7)
C10 C4 Ru1 C5 -115.2(12)
C5 C4 Ru1 C3 -128.6(7)
C10 C4 Ru1 C3 116.2(12)
C3 C4 Ru1 C1 64.2(5)
C5 C4 Ru1 C1 -64.4(5)
C10 C4 Ru1 C1 -179.6(11)
C3 C4 Ru1 S3 158.0(4)
C5 C4 Ru1 S3 29.3(7)
C10 C4 Ru1 S3 -85.9(11)
C3 C4 Ru1 S2 -47.4(5)
C5 C4 Ru1 S2 -176.0(4)
C10 C4 Ru1 S2 68.8(11)
C3 C4 Ru1 S1 -126.0(4)
C5 C4 Ru1 S1 105.3(4)
C10 C4 Ru1 S1 -9.9(10)
C2 C1 Ru1 C6 -130.9(7)
C7 C1 Ru1 C6 118.4(10)
C6 C1 Ru1 C2 130.9(7)
C7 C1 Ru1 C2 -110.7(10)
C6 C1 Ru1 C5 29.8(5)
C2 C1 Ru1 C5 -101.1(5)
C7 C1 Ru1 C5 148.2(9)
C6 C1 Ru1 C3 102.7(5)
C2 C1 Ru1 C3 -28.2(5)
C7 C1 Ru1 C3 -138.9(9)
C6 C1 Ru1 C4 66.5(5)
C2 C1 Ru1 C4 -64.4(5)
C7 C1 Ru1 C4 -175.1(9)
C6 C1 Ru1 S3 -82.0(5)
C2 C1 Ru1 S3 147.1(4)
C7 C1 Ru1 S3 36.4(8)
C6 C1 Ru1 S2 -163.1(4)
C2 C1 Ru1 S2 66.1(5)
C7 C1 Ru1 S2 -44.6(9)
C6 C1 Ru1 S1 -13.4(15)
C2 C1 Ru1 S1 -144.2(11)
C7 C1 Ru1 S1 105.1(13)
C16 C15 Ru2 C12 65.8(4)
C14 C15 Ru2 C12 -65.8(4)
C14 C15 Ru2 C16 -131.6(6)
C16 C15 Ru2 C13 103.4(5)
C14 C15 Ru2 C13 -28.2(4)
C16 C15 Ru2 C11 29.3(4)
C14 C15 Ru2 C11 -102.3(4)
C16 C15 Ru2 C14 131.6(6)
C16 C15 Ru2 S2 -49.7(5)
C14 C15 Ru2 S2 178.7(3)
C16 C15 Ru2 S1 155.6(4)
C14 C15 Ru2 S1 24.0(7)
C16 C15 Ru2 S3 -130.5(4)
C14 C15 Ru2 S3 97.9(4)
C11 C12 Ru2 C15 -67.3(4)
C13 C12 Ru2 C15 65.2(4)
C11 C12 Ru2 C16 -30.5(4)
C13 C12 Ru2 C16 101.9(5)
C11 C12 Ru2 C13 -132.4(6)
C13 C12 Ru2 C11 132.4(6)
C11 C12 Ru2 C14 -104.2(5)
C13 C12 Ru2 C14 28.2(4)
C11 C12 Ru2 S2 57.4(4)
C13 C12 Ru2 S2 -170.2(4)
C11 C12 Ru2 S1 137.3(4)
C13 C12 Ru2 S1 -90.3(4)
C11 C12 Ru2 S3 -151.7(5)
C13 C12 Ru2 S3 -19.2(9)
C11 C16 Ru2 C15 132.6(6)
C15 C16 Ru2 C12 -103.0(5)
C11 C16 Ru2 C12 29.6(4)
C15 C16 Ru2 C13 -65.2(4)
C11 C16 Ru2 C13 67.4(4)
C15 C16 Ru2 C11 -132.6(6)
C15 C16 Ru2 C14 -29.5(4)
C11 C16 Ru2 C14 103.1(4)
C15 C16 Ru2 S2 141.2(4)
C11 C16 Ru2 S2 -86.2(4)
C15 C16 Ru2 S1 -146.4(5)
C11 C16 Ru2 S1 -13.8(9)
C15 C16 Ru2 S3 60.8(4)
C11 C16 Ru2 S3 -166.6(3)
C14 C13 Ru2 C15 29.2(4)
C12 C13 Ru2 C15 -103.3(5)
C14 C13 Ru2 C12 132.4(6)
C14 C13 Ru2 C16 65.9(4)
C12 C13 Ru2 C16 -66.5(4)
C14 C13 Ru2 C11 103.9(5)
C12 C13 Ru2 C11 -28.6(4)
C12 C13 Ru2 C14 -132.4(6)
C14 C13 Ru2 S2 152.5(4)
C12 C13 Ru2 S2 20.1(7)
C14 C13 Ru2 S1 -131.8(4)
C12 C13 Ru2 S1 95.8(4)
C14 C13 Ru2 S3 -54.2(5)
C12 C13 Ru2 S3 173.4(3)
C12 C11 Ru2 C15 102.0(5)
C16 C11 Ru2 C15 -28.7(4)
C17 C11 Ru2 C15 -140.1(8)
C16 C11 Ru2 C12 -130.6(6)
C17 C11 Ru2 C12 117.9(9)
C12 C11 Ru2 C16 130.6(6)
C17 C11 Ru2 C16 -111.4(9)
C12 C11 Ru2 C13 29.5(4)
C16 C11 Ru2 C13 -101.2(5)
C17 C11 Ru2 C13 147.4(8)
C12 C11 Ru2 C14 64.9(4)
C16 C11 Ru2 C14 -65.7(4)
C17 C11 Ru2 C14 -177.1(8)
C12 C11 Ru2 S2 -131.2(4)
C16 C11 Ru2 S2 98.2(4)
C17 C11 Ru2 S2 -13.2(8)
C12 C11 Ru2 S1 -54.4(5)
C16 C11 Ru2 S1 174.9(3)
C17 C11 Ru2 S1 63.5(8)
C12 C11 Ru2 S3 160.6(4)
C16 C11 Ru2 S3 30.0(7)
C17 C11 Ru2 S3 -81.5(9)
C13 C14 Ru2 C15 -132.6(6)
C20 C14 Ru2 C15 114.1(9)
C13 C14 Ru2 C12 -29.6(4)
C15 C14 Ru2 C12 103.0(4)
C20 C14 Ru2 C12 -142.9(9)
C13 C14 Ru2 C16 -103.2(5)
C15 C14 Ru2 C16 29.4(4)
C20 C14 Ru2 C16 143.5(9)
C15 C14 Ru2 C13 132.6(6)
C20 C14 Ru2 C13 -113.3(10)
C13 C14 Ru2 C11 -65.7(4)
C15 C14 Ru2 C11 66.9(4)
C20 C14 Ru2 C11 -179.0(8)
C13 C14 Ru2 S2 -136.3(6)
C15 C14 Ru2 S2 -3.7(9)
C20 C14 Ru2 S2 110.4(8)
C13 C14 Ru2 S1 58.5(5)
C15 C14 Ru2 S1 -168.9(3)
C20 C14 Ru2 S1 -54.8(8)
C13 C14 Ru2 S3 138.3(4)
C15 C14 Ru2 S3 -89.2(4)
C20 C14 Ru2 S3 25.0(8)
C22 C21 S1 Ru1 24.7(6)
C26 C21 S1 Ru1 -150.5(5)
C22 C21 S1 Ru2 -75.2(6)
C26 C21 S1 Ru2 109.7(5)
C6 Ru1 S1 C21 120.0(4)
C2 Ru1 S1 C21 -2.9(5)
C5 Ru1 S1 C21 90.1(3)
C3 Ru1 S1 C21 19.3(3)
C4 Ru1 S1 C21 52.6(3)
C1 Ru1 S1 C21 130.9(12)
S3 Ru1 S1 C21 -158.3(2)
S2 Ru1 S1 C21 -77.7(2)
C6 Ru1 S1 Ru2 -122.8(3)
C2 Ru1 S1 Ru2 114.3(4)
C5 Ru1 S1 Ru2 -152.7(3)
C3 Ru1 S1 Ru2 136.5(2)
C4 Ru1 S1 Ru2 169.8(3)
C1 Ru1 S1 Ru2 -111.9(12)
S3 Ru1 S1 Ru2 -41.14(5)
S2 Ru1 S1 Ru2 39.48(5)
C15 Ru2 S1 C21 -125.4(5)
C12 Ru2 S1 C21 -40.1(3)
C16 Ru2 S1 C21 -0.2(7)
C13 Ru2 S1 C21 -78.5(3)
C11 Ru2 S1 C21 -10.5(3)
C14 Ru2 S1 C21 -108.9(3)
S2 Ru2 S1 C21 75.5(2)
S3 Ru2 S1 C21 155.8(2)
C15 Ru2 S1 Ru1 119.3(4)
C12 Ru2 S1 Ru1 -155.4(2)
C16 Ru2 S1 Ru1 -115.5(6)
C13 Ru2 S1 Ru1 166.2(2)
C11 Ru2 S1 Ru1 -125.8(2)
C14 Ru2 S1 Ru1 135.8(2)
S2 Ru2 S1 Ru1 -39.77(5)
S3 Ru2 S1 Ru1 40.48(5)
C29 C28 S2 Ru2 -34.2(7)
C33 C28 S2 Ru2 145.5(5)
C29 C28 S2 Ru1 66.3(7)
C33 C28 S2 Ru1 -114.1(5)
C15 Ru2 S2 C28 -15.4(3)
C12 Ru2 S2 C28 -111.5(3)
C16 Ru2 S2 C28 -43.2(3)
C13 Ru2 S2 C28 -125.2(5)
C11 Ru2 S2 C28 -81.1(3)
C14 Ru2 S2 C28 -12.7(7)
S1 Ru2 S2 C28 154.2(2)
S3 Ru2 S2 C28 76.5(2)
C15 Ru2 S2 Ru1 -129.9(2)
C12 Ru2 S2 Ru1 134.1(2)
C16 Ru2 S2 Ru1 -157.60(18)
C13 Ru2 S2 Ru1 120.3(4)
C11 Ru2 S2 Ru1 164.41(18)
C14 Ru2 S2 Ru1 -127.1(6)
S1 Ru2 S2 Ru1 39.77(5)
S3 Ru2 S2 Ru1 -37.94(5)
C6 Ru1 S2 C28 -1.7(5)
C2 Ru1 S2 C28 49.8(3)
C5 Ru1 S2 C28 101.5(11)
C3 Ru1 S2 C28 86.2(3)
C4 Ru1 S2 C28 113.2(4)
C1 Ru1 S2 C28 16.3(4)
S3 Ru1 S2 C28 -79.8(3)
S1 Ru1 S2 C28 -158.4(3)
C6 Ru1 S2 Ru2 116.8(4)
C2 Ru1 S2 Ru2 168.3(2)
C5 Ru1 S2 Ru2 -140.1(11)
C3 Ru1 S2 Ru2 -155.4(2)
C4 Ru1 S2 Ru2 -128.3(3)
C1 Ru1 S2 Ru2 134.7(2)
S3 Ru1 S2 Ru2 38.65(5)
S1 Ru1 S2 Ru2 -39.93(5)
C36 C35 S3 Ru1 22.5(6)
C40 C35 S3 Ru1 -155.1(5)
C36 C35 S3 Ru2 -76.7(6)
C40 C35 S3 Ru2 105.7(5)
C6 Ru1 S3 C35 58.7(3)
C2 Ru1 S3 C35 119.7(3)
C5 Ru1 S3 C35 25.3(3)
C3 Ru1 S3 C35 113.1(9)
C4 Ru1 S3 C35 6.3(5)
C1 Ru1 S3 C35 94.5(3)
S2 Ru1 S3 C35 -154.4(2)
S1 Ru1 S3 C35 -75.6(2)
C6 Ru1 S3 Ru2 175.2(2)
C2 Ru1 S3 Ru2 -123.8(3)
C5 Ru1 S3 Ru2 141.8(3)
C3 Ru1 S3 Ru2 -130.4(8)
C4 Ru1 S3 Ru2 122.7(4)
C1 Ru1 S3 Ru2 -149.0(2)
S2 Ru1 S3 Ru2 -37.94(5)
S1 Ru1 S3 Ru2 40.84(4)
C15 Ru2 S3 C35 -82.7(3)
C12 Ru2 S3 C35 -1.1(7)
C16 Ru2 S3 C35 -114.9(3)
C13 Ru2 S3 C35 -15.7(3)
C11 Ru2 S3 C35 -135.8(5)
C14 Ru2 S3 C35 -44.8(3)
S2 Ru2 S3 C35 152.6(2)
S1 Ru2 S3 C35 73.4(2)
C15 Ru2 S3 Ru1 163.04(19)
C12 Ru2 S3 Ru1 -115.4(7)
C16 Ru2 S3 Ru1 130.8(2)
C13 Ru2 S3 Ru1 -130.0(2)
C11 Ru2 S3 Ru1 109.9(5)
C14 Ru2 S3 Ru1 -159.11(19)
S2 Ru2 S3 Ru1 38.34(5)
S1 Ru2 S3 Ru1 -40.91(5)
